data_7702282
loop_
_publ_author_name
'Ghosh, Swarup'
'W\"olper, Christoph'
'Tjaberings, Alexander'
'Gr\"oschel, Andr\'e H'
'Schulz, Stephan'

_publ_section_title
;
 Syntheses, structures and catalytic activity of tetranuclear Mg complexes
 in the ROP of cyclic esters under industrially relevant conditions.
;
_journal_issue 2
_journal_name_full 'Dalton transactions (Cambridge, England : 2003)'
_journal_page_first 375
_journal_page_last 387
_journal_paper_doi 10.1039/c9dt04359d
_journal_volume 49
_journal_year 2020
_chemical_formula_sum 'C64 H84 Br8 Mg4 N4 O14'
_chemical_formula_weight 1869.87
_space_group_crystal_system orthorhombic
_space_group_IT_number 33
_space_group_name_Hall 'P 2c -2n'
_space_group_name_H-M_alt 'P n a 21'
_atom_sites_solution_hydrogens geom
_atom_sites_solution_primary direct
_atom_sites_solution_secondary difmap
_audit_creation_method SHELXL-2017/1
_audit_update_record
;
2019-08-20 deposited with the CCDC.	2019-11-27 downloaded from the CCDC.
;
_cell_angle_alpha 90
_cell_angle_beta 90
_cell_angle_gamma 90
_cell_formula_units_Z 4
_cell_length_a 14.6910(13)
_cell_length_b 21.9463(18)
_cell_length_c 22.8370(18)
_cell_measurement_reflns_used 9585
_cell_measurement_temperature 100(2)
_cell_measurement_theta_max 24.02
_cell_measurement_theta_min 2.44
_cell_volume 7362.9(11)
_computing_cell_refinement 'BRUKER APEX2(v2009.5-1)'
_computing_data_collection 'BRUKER APEX2(v2009.5-1)'
_computing_data_reduction 'BRUKER APEX2(v2009.5-1)'
_computing_molecular_graphics 'ORTEP/PLATON (Spek)'
_computing_publication_material 'BRUKER AXS SHELXTL (c) 2008 / Vers. 2008/4'
_computing_structure_refinement 'SHELXL-2017/1 (Sheldrick, 2017)'
_computing_structure_solution 'BRUKER APEX2(v2009.5-1)'
_diffrn_ambient_temperature 100(2)
_diffrn_detector_area_resol_mean 512
_diffrn_measured_fraction_theta_full 0.999
_diffrn_measured_fraction_theta_max 0.997
_diffrn_measurement_device_type 'Bruker D8 KAPPA II (APEX II detector)'
_diffrn_measurement_method 'Data collection strategy APEX 2/COSMO'
_diffrn_radiation_monochromator 'Triumph Goebel mirror'
_diffrn_radiation_source 'fine-focus sealed tube'
_diffrn_radiation_type MoK\a
_diffrn_radiation_wavelength 0.71073
_diffrn_reflns_av_R_equivalents 0.0772
_diffrn_reflns_av_unetI/netI 0.0717
_diffrn_reflns_Laue_measured_fraction_full 0.999
_diffrn_reflns_Laue_measured_fraction_max 0.997
_diffrn_reflns_limit_h_max 19
_diffrn_reflns_limit_h_min -19
_diffrn_reflns_limit_k_max 29
_diffrn_reflns_limit_k_min -29
_diffrn_reflns_limit_l_max 30
_diffrn_reflns_limit_l_min -30
_diffrn_reflns_number 153221
_diffrn_reflns_point_group_measured_fraction_full 0.997
_diffrn_reflns_point_group_measured_fraction_max 0.993
_diffrn_reflns_theta_full 25.242
_diffrn_reflns_theta_max 28.351
_diffrn_reflns_theta_min 1.287
_exptl_absorpt_coefficient_mu 4.454
_exptl_absorpt_correction_T_max 0.75
_exptl_absorpt_correction_T_min 0.59
_exptl_absorpt_correction_type multi-scan
_exptl_absorpt_process_details
; 
 SADABS
 R.H. Blessing, Acta Cryst. (1995) A51 33-38 
;
_exptl_crystal_colour colourless
_exptl_crystal_density_diffrn 1.687
_exptl_crystal_description block
_exptl_crystal_F_000 3744
_exptl_crystal_size_max 0.160
_exptl_crystal_size_mid 0.150
_exptl_crystal_size_min 0.070
_refine_diff_density_max 0.745
_refine_diff_density_min -0.573
_refine_diff_density_rms 0.089
_refine_ls_abs_structure_details
;
 Flack x determined using 4585 quotients [(I+)-(I-)]/[(I+)+(I-)]
 (Parsons, Flack and Wagner, Acta Cryst. B69 (2013) 249-259).
;
_refine_ls_abs_structure_Flack 0.056(3)
_refine_ls_extinction_method none
_refine_ls_goodness_of_fit_ref 1.037
_refine_ls_hydrogen_treatment constr
_refine_ls_matrix_type full
_refine_ls_number_parameters 1051
_refine_ls_number_reflns 18268
_refine_ls_number_restraints 1495
_refine_ls_restrained_S_all 1.045
_refine_ls_R_factor_all 0.0927
_refine_ls_R_factor_gt 0.0455
_refine_ls_shift/su_max 0.001
_refine_ls_shift/su_mean 0.000
_refine_ls_structure_factor_coef Fsqd
_refine_ls_weighting_details 'w=1/[\s^2^(Fo^2^)+(0.0409P)^2^+4.8449P] where P=(Fo^2^+2Fc^2^)/3'
_refine_ls_weighting_scheme calc
_refine_ls_wR_factor_gt 0.0922
_refine_ls_wR_factor_ref 0.1033
_reflns_Friedel_coverage 0.943
_reflns_Friedel_fraction_full 0.996
_reflns_Friedel_fraction_max 0.988
_reflns_number_gt 12006
_reflns_number_total 18268
_reflns_threshold_expression 'I > 2\s(I)'
_cod_data_source_file c9dt04359d2.cif
_cod_data_source_block sw_mgbrcubem
_cod_depositor_comments
;
The following automatic conversions were performed:

data item '_atom_sites_solution_secondary' value 'diffmap' was
changed to 'difmap'.

Automatic conversion script
Id: cif_fix_values 6909 2019-04-08 15:41:33Z antanas 

 Adding full bibliography for 7702280--7702283.cif.
;
_cod_database_code 7702282
_shelx_shelxl_version_number 2017/1
_shelx_space_group_comment
;
The symmetry employed for this shelxl refinement is uniquely defined
by the following loop, which should always be used as a source of
symmetry information in preference to the above space-group names.
They are only intended as comments.
;
_shelx_estimated_absorpt_t_min 0.536
_shelx_estimated_absorpt_t_max 0.746

loop_
_space_group_symop_operation_xyz
'x, y, z'
'-x, -y, z+1/2'
'x+1/2, -y+1/2, z'
'-x+1/2, y+1/2, z+1/2'

loop_
_atom_site_label
_atom_site_type_symbol
_atom_site_fract_x
_atom_site_fract_y
_atom_site_fract_z
_atom_site_U_iso_or_equiv
_atom_site_adp_type
_atom_site_occupancy
_atom_site_site_symmetry_order
_atom_site_calc_flag
_atom_site_refinement_flags_posn
_atom_site_refinement_flags_adp
_atom_site_refinement_flags_occupancy
_atom_site_disorder_assembly
_atom_site_disorder_group
Br1_1 Br 0.24748(8) 0.67811(4) 0.23388(4) 0.0588(3) Uani 1 1 d . . . . .
Br2_1 Br 0.24539(6) 0.44366(3) 0.33662(3) 0.04177(19) Uani 1 1 d . . . . .
Mg1_1 Mg 0.19533(17) 0.52807(10) 0.52958(9) 0.0302(5) Uani 1 1 d . . . . .
O1_1 O 0.2138(4) 0.5168(2) 0.4459(2) 0.0343(12) Uani 1 1 d . . . . .
O2_1 O 0.1775(3) 0.5437(2) 0.61793(19) 0.0295(11) Uani 1 1 d . . . . .
N1_1 N 0.1972(5) 0.6246(3) 0.5119(3) 0.0365(15) Uani 1 1 d . . . . .
C1_1 C 0.2192(5) 0.5531(3) 0.4017(3) 0.0315(17) Uani 1 1 d . . . . .
C2_1 C 0.2349(5) 0.5290(3) 0.3437(3) 0.0325(17) Uani 1 1 d . . . . .
C3_1 C 0.2433(6) 0.5657(4) 0.2955(3) 0.0378(19) Uani 1 1 d . . . . .
H3_1 H 0.253624 0.548284 0.257967 0.045 Uiso 1 1 calc R U . . .
C4_1 C 0.2365(6) 0.6283(4) 0.3019(4) 0.041(2) Uani 1 1 d . . . . .
C5_1 C 0.2245(6) 0.6547(4) 0.3556(4) 0.047(2) Uani 1 1 d . . . . .
H5_1 H 0.222062 0.697762 0.359144 0.056 Uiso 1 1 calc R U . . .
C6_1 C 0.2158(6) 0.6176(3) 0.4056(3) 0.0391(19) Uani 1 1 d . . . . .
C7_1 C 0.2068(6) 0.6489(3) 0.4624(3) 0.041(2) Uani 1 1 d . . . . .
H7_1 H 0.208535 0.692116 0.461552 0.049 Uiso 1 1 calc R U . . .
C8_1 C 0.1902(6) 0.6660(3) 0.5622(3) 0.042(2) Uani 1 1 d . . . . .
H8A_1 H 0.125984 0.667917 0.575269 0.051 Uiso 1 1 calc R U . . .
H8B_1 H 0.208682 0.707479 0.549967 0.051 Uiso 1 1 calc R U . . .
C9_1 C 0.2495(6) 0.6454(4) 0.6127(3) 0.043(2) Uani 1 1 d . . . . .
H9A_1 H 0.308624 0.631558 0.596770 0.052 Uiso 1 1 calc R U . . .
H9B_1 H 0.261691 0.681054 0.638150 0.052 Uiso 1 1 calc R U . . .
C10_1 C 0.2105(6) 0.5950(3) 0.6501(3) 0.0368(18) Uani 1 1 d . . . . .
H10A_1 H 0.258107 0.580951 0.677604 0.044 Uiso 1 1 calc R U . . .
H10B_1 H 0.159864 0.611886 0.673682 0.044 Uiso 1 1 calc R U . . .
Br1_2 Br 0.21820(6) 0.55270(4) 0.82905(3) 0.0493(2) Uani 1 1 d . . . . .
Br2_2 Br 0.32171(11) 0.33190(5) 0.93726(4) 0.0880(4) Uani 1 1 d . . . . .
Mg1_2 Mg 0.19361(16) 0.45307(10) 0.64144(10) 0.0292(5) Uani 1 1 d . . . . .
O1_2 O 0.2256(4) 0.4741(2) 0.7207(2) 0.0374(13) Uani 1 1 d . . . . .
O2_2 O 0.1943(3) 0.43776(19) 0.55355(18) 0.0265(10) Uani 1 1 d . . . . .
N1_2 N 0.2559(4) 0.3663(3) 0.6579(3) 0.0349(15) Uani 1 1 d . . . . .
C1_2 C 0.2470(6) 0.4426(3) 0.7661(3) 0.0384(19) Uani 1 1 d . . . . .
C2_2 C 0.2476(6) 0.4684(4) 0.8226(3) 0.043(2) Uani 1 1 d . . . . .
C3_2 C 0.2691(6) 0.4370(4) 0.8735(4) 0.048(2) Uani 1 1 d . . . . .
H3_2 H 0.268382 0.456663 0.910591 0.058 Uiso 1 1 calc R U . . .
C4_2 C 0.2917(7) 0.3760(4) 0.8684(3) 0.053(2) Uani 1 1 d . . . . .
C5_2 C 0.2965(6) 0.3475(4) 0.8148(4) 0.046(2) Uani 1 1 d . . . . .
H5_2 H 0.314384 0.305997 0.812411 0.056 Uiso 1 1 calc R U . . .
C6_2 C 0.2746(6) 0.3804(4) 0.7630(3) 0.041(2) Uani 1 1 d . . . . .
C7_2 C 0.2808(6) 0.3483(4) 0.7084(4) 0.041(2) Uani 1 1 d . . . . .
H7_2 H 0.306767 0.308658 0.710222 0.049 Uiso 1 1 calc R U . . .
C8_2 C 0.2701(6) 0.3253(3) 0.6080(4) 0.041(2) Uani 1 1 d . . . . .
H8A_2 H 0.210926 0.307645 0.596163 0.049 Uiso 1 1 calc R U . . .
H8B_2 H 0.310395 0.291442 0.620154 0.049 Uiso 1 1 calc R U . . .
C9_2 C 0.3125(6) 0.3580(4) 0.5557(3) 0.0397(19) Uani 1 1 d . . . . .
H9A_2 H 0.340813 0.327347 0.529712 0.048 Uiso 1 1 calc R U . . .
H9B_2 H 0.361378 0.385256 0.570044 0.048 Uiso 1 1 calc R U . . .
C10_2 C 0.2448(5) 0.3956(3) 0.5201(3) 0.0313(17) Uani 1 1 d . . . . .
H10A_2 H 0.278491 0.418085 0.489407 0.038 Uiso 1 1 calc R U . . .
H10B_2 H 0.201977 0.367583 0.500306 0.038 Uiso 1 1 calc R U . . .
Br1_3 Br 0.04764(7) 0.22287(4) 0.63736(3) 0.0462(2) Uani 1 1 d . . . . .
Br2_3 Br 0.01505(8) 0.10852(4) 0.41722(4) 0.0634(3) Uani 1 1 d . . . . .
Mg1_3 Mg 0.04873(17) 0.42331(10) 0.54842(9) 0.0281(5) Uani 1 1 d . . . . .
O1_3 O 0.0497(3) 0.3356(2) 0.5627(2) 0.0290(11) Uani 1 1 d . . . . .
O2_3 O 0.0475(3) 0.51510(19) 0.53363(19) 0.0295(11) Uani 1 1 d . . . . .
N1_3 N 0.0280(4) 0.4021(2) 0.4576(2) 0.0253(13) Uani 1 1 d . . . . .
C1_3 C 0.0415(5) 0.2887(3) 0.5298(3) 0.0277(16) Uani 1 1 d . . . . .
C2_3 C 0.0409(5) 0.2285(3) 0.5544(3) 0.0289(16) Uani 1 1 d . . . . .
C3_3 C 0.0341(5) 0.1767(3) 0.5216(3) 0.0354(18) Uani 1 1 d . . . . .
H3_3 H 0.034182 0.137948 0.540028 0.042 Uiso 1 1 calc R U . . .
C4_3 C 0.0272(6) 0.1810(3) 0.4615(3) 0.0361(19) Uani 1 1 d . . . . .
C5_3 C 0.0231(6) 0.2377(3) 0.4347(4) 0.0386(19) Uani 1 1 d . . . . .
H5_3 H 0.015017 0.240456 0.393561 0.046 Uiso 1 1 calc R U . . .
C6_3 C 0.0307(5) 0.2905(3) 0.4681(3) 0.0255(15) Uani 1 1 d . . . . .
C7_3 C 0.0224(5) 0.3486(3) 0.4361(3) 0.0294(17) Uani 1 1 d . . . . .
H7_3 H 0.011769 0.345869 0.395134 0.035 Uiso 1 1 calc R U . . .
C8_3 C 0.0141(5) 0.4538(3) 0.4174(3) 0.0321(16) Uani 1 1 d . . . . .
H8A_3 H -0.014280 0.438759 0.380809 0.039 Uiso 1 1 calc R U . . .
H8B_3 H 0.073962 0.471600 0.407146 0.039 Uiso 1 1 calc R U . . .
C9_3 C -0.0454(6) 0.5026(3) 0.4437(3) 0.0337(18) Uani 1 1 d . . . . .
H9A_3 H -0.097150 0.482617 0.463704 0.040 Uiso 1 1 calc R U . . .
H9B_3 H -0.070772 0.527512 0.411415 0.040 Uiso 1 1 calc R U . . .
C10_3 C 0.0007(6) 0.5450(3) 0.4869(3) 0.0341(18) Uani 1 1 d . . . . .
H10A_3 H 0.044810 0.570694 0.465334 0.041 Uiso 1 1 calc R U . . .
H10B_3 H -0.045864 0.572345 0.503889 0.041 Uiso 1 1 calc R U . . .
Br1_4 Br -0.04426(8) 0.73685(4) 0.53997(4) 0.0615(3) Uani 1 1 d . . . . .
Br2_4 Br -0.07916(9) 0.83255(4) 0.76814(5) 0.0721(3) Uani 1 1 d . . . . .
Mg1_4 Mg 0.03808(18) 0.53891(10) 0.62044(10) 0.0314(6) Uani 1 1 d . . . . .
O1_4 O -0.0164(4) 0.6186(2) 0.6081(2) 0.0402(13) Uani 1 1 d . . . . .
O2_4 O 0.0566(3) 0.44821(19) 0.6358(2) 0.0291(10) Uani 1 1 d . . . . .
N1_4 N -0.0052(4) 0.5484(3) 0.7109(3) 0.0340(14) Uani 1 1 d . . . . .
C1_4 C -0.0322(6) 0.6636(3) 0.6428(3) 0.0396(19) Uani 1 1 d . . . . .
C2_4 C -0.0446(6) 0.7238(4) 0.6226(3) 0.043(2) Uani 1 1 d . . . . .
C3_4 C -0.0561(6) 0.7738(4) 0.6582(4) 0.047(2) Uani 1 1 d . . . . .
H3_4 H -0.059616 0.813646 0.642007 0.056 Uiso 1 1 calc R U . . .
C4_4 C -0.0623(7) 0.7650(4) 0.7183(4) 0.050(2) Uani 1 1 d . . . . .
C5_4 C -0.0537(6) 0.7085(4) 0.7414(4) 0.047(2) Uani 1 1 d . . . . .
H5_4 H -0.058759 0.703168 0.782589 0.057 Uiso 1 1 calc R U . . .
C6_4 C -0.0371(6) 0.6568(3) 0.7051(3) 0.0371(19) Uani 1 1 d . . . . .
C7_4 C -0.0294(6) 0.5983(4) 0.7338(3) 0.0393(19) Uani 1 1 d . . . . .
H7_4 H -0.044228 0.597218 0.774298 0.047 Uiso 1 1 calc R U . . .
C8_4 C -0.0037(6) 0.4947(3) 0.7499(3) 0.040(2) Uani 1 1 d . . . . .
H8A_4 H -0.037858 0.503969 0.786207 0.048 Uiso 1 1 calc R U . . .
H8B_4 H 0.059907 0.485207 0.760827 0.048 Uiso 1 1 calc R U . . .
C9_4 C -0.0457(6) 0.4403(3) 0.7201(3) 0.0381(19) Uani 1 1 d . . . . .
H9A_4 H -0.100434 0.453815 0.698332 0.046 Uiso 1 1 calc R U . . .
H9B_4 H -0.065740 0.410935 0.750334 0.046 Uiso 1 1 calc R U . . .
C10_4 C 0.0181(5) 0.4082(3) 0.6780(3) 0.0317(17) Uani 1 1 d . . . . .
H10A_4 H 0.067805 0.388742 0.700523 0.038 Uiso 1 1 calc R U . . .
H10B_4 H -0.015751 0.375540 0.657426 0.038 Uiso 1 1 calc R U . . .
O1_5 O -0.1030(4) 0.4197(2) 0.5622(2) 0.0468(14) Uani 1 1 d D . . . .
C1_5 C -0.1515(6) 0.3625(4) 0.5591(5) 0.066(3) Uani 1 1 d D . . . .
H1A_5 H -0.136938 0.336848 0.593477 0.079 Uiso 1 1 calc R U . . .
H1B_5 H -0.134367 0.340041 0.523162 0.079 Uiso 1 1 calc R U . . .
C2_5 C -0.2500(6) 0.3775(5) 0.5582(6) 0.088(4) Uani 1 1 d D . . . .
H2A_5 H -0.286483 0.345219 0.577417 0.106 Uiso 0.51(3) 1 calc R U P A 7
H2B_5 H -0.272272 0.383434 0.517717 0.106 Uiso 0.51(3) 1 calc R U P A 7
H2'A_5 H -0.281826 0.351699 0.529121 0.106 Uiso 0.49(3) 1 calc R U P A 8
H2'B_5 H -0.277149 0.369761 0.597205 0.106 Uiso 0.49(3) 1 calc R U P A 8
C3_5 C -0.2529(10) 0.4365(8) 0.5928(12) 0.071(7) Uani 0.51(3) 1 d D . P A 7
H3A_5 H -0.306349 0.461406 0.581711 0.085 Uiso 0.51(3) 1 calc R U P A 7
H3B_5 H -0.254930 0.428425 0.635459 0.085 Uiso 0.51(3) 1 calc R U P A 7
C3'_5 C -0.2593(14) 0.4399(12) 0.5432(16) 0.086(9) Uani 0.49(3) 1 d . . P A 8
H3'A_5 H -0.315647 0.457797 0.559615 0.104 Uiso 0.49(3) 1 calc R U P A 8
H3'B_5 H -0.257959 0.446201 0.500294 0.104 Uiso 0.49(3) 1 calc R U P A 8
C4_5 C -0.1659(6) 0.4673(4) 0.5759(4) 0.056(2) Uani 1 1 d D . . . .
H4A_5 H -0.175477 0.493942 0.541396 0.068 Uiso 0.51(3) 1 calc R U P A 7
H4B_5 H -0.142680 0.492501 0.608596 0.068 Uiso 0.51(3) 1 calc R U P A 7
H4'A_5 H -0.146802 0.506797 0.558799 0.068 Uiso 0.49(3) 1 calc R U P A 8
H4'B_5 H -0.174437 0.471952 0.618624 0.068 Uiso 0.49(3) 1 calc R U P A 8
O1_6 O 0.3451(4) 0.5301(2) 0.5393(2) 0.0449(13) Uani 1 1 d D . . . .
C1_6 C 0.4017(6) 0.5187(4) 0.5896(3) 0.051(2) Uani 1 1 d D . . . .
H1A_6 H 0.379160 0.482991 0.611803 0.061 Uiso 0.55(8) 1 calc R U P B 5
H1B_6 H 0.402326 0.554551 0.615958 0.061 Uiso 0.55(8) 1 calc R U P B 5
H1'A_6 H 0.380732 0.543949 0.622951 0.061 Uiso 0.45(8) 1 calc R U P B 6
H1'B_6 H 0.396910 0.475332 0.601124 0.061 Uiso 0.45(8) 1 calc R U P B 6
C2_6 C 0.4938(10) 0.5068(8) 0.5659(8) 0.053(5) Uani 0.55(8) 1 d D . P B 5
H2A_6 H 0.500265 0.463940 0.553108 0.063 Uiso 0.55(8) 1 calc R U P B 5
H2B_6 H 0.541488 0.516138 0.595203 0.063 Uiso 0.55(8) 1 calc R U P B 5
C2'_6 C 0.488(2) 0.532(5) 0.577(3) 0.12(2) Uani 0.45(8) 1 d . . P B 6
H2'A_6 H 0.526602 0.496368 0.585477 0.145 Uiso 0.45(8) 1 calc R U P B 6
H2'B_6 H 0.508253 0.566127 0.602301 0.145 Uiso 0.45(8) 1 calc R U P B 6
C3_6 C 0.4988(7) 0.5497(5) 0.5147(5) 0.078(3) Uani 1 1 d D . . . .
H3A_6 H 0.543968 0.535850 0.485426 0.094 Uiso 0.55(8) 1 calc R U P B 5
H3B_6 H 0.514251 0.591614 0.527413 0.094 Uiso 0.55(8) 1 calc R U P B 5
H3'A_6 H 0.539668 0.521056 0.493987 0.094 Uiso 0.45(8) 1 calc R U P B 6
H3'B_6 H 0.523612 0.591517 0.511163 0.094 Uiso 0.45(8) 1 calc R U P B 6
C4_6 C 0.4036(6) 0.5462(5) 0.4911(4) 0.064(3) Uani 1 1 d D . . . .
H4A_6 H 0.385146 0.586046 0.474515 0.077 Uiso 1 1 calc R U . . .
H4B_6 H 0.399734 0.515074 0.459857 0.077 Uiso 1 1 calc R U . . .
O1_7 O 0.358(2) 0.1948(10) 0.3495(9) 0.069(8) Uani 0.57(2) 1 d D . P C 1
C1_7 C 0.3274(15) 0.2243(8) 0.2973(7) 0.061(5) Uani 0.57(2) 1 d D . P C 1
H1A_7 H 0.277554 0.201018 0.278683 0.073 Uiso 0.57(2) 1 calc R U P C 1
H1B_7 H 0.377883 0.228864 0.268889 0.073 Uiso 0.57(2) 1 calc R U P C 1
C2_7 C 0.2947(13) 0.2850(7) 0.3176(9) 0.075(6) Uani 0.57(2) 1 d D . P C 1
H2A_7 H 0.344991 0.314996 0.317857 0.090 Uiso 0.57(2) 1 calc R U P C 1
H2B_7 H 0.245427 0.300289 0.291958 0.090 Uiso 0.57(2) 1 calc R U P C 1
C3_7 C 0.261(2) 0.2744(9) 0.3772(11) 0.078(11) Uani 0.57(2) 1 d D . P C 1
H3A_7 H 0.193421 0.276088 0.378140 0.093 Uiso 0.57(2) 1 calc R U P C 1
H3B_7 H 0.285191 0.305265 0.404583 0.093 Uiso 0.57(2) 1 calc R U P C 1
C4_7 C 0.2942(15) 0.2113(8) 0.3934(7) 0.064(5) Uani 0.57(2) 1 d D . P C 1
H4A_7 H 0.323512 0.211859 0.432406 0.077 Uiso 0.57(2) 1 calc R U P C 1
H4B_7 H 0.242923 0.182080 0.394239 0.077 Uiso 0.57(2) 1 calc R U P C 1
O1_8 O 0.4599(17) 0.8412(9) 0.3388(10) 0.082(8) Uani 0.43(3) 1 d D U P D 11
C1_8 C 0.468(4) 0.7871(15) 0.3020(12) 0.108(14) Uani 0.43(3) 1 d D U P D 11
H1A_8 H 0.529920 0.783895 0.285673 0.130 Uiso 0.43(3) 1 calc R U P D 11
H1B_8 H 0.423881 0.789294 0.269087 0.130 Uiso 0.43(3) 1 calc R U P D 11
C2_8 C 0.448(3) 0.7345(10) 0.3391(18) 0.134(17) Uani 0.43(3) 1 d D U P D 11
H2A_8 H 0.504337 0.712756 0.349795 0.161 Uiso 0.43(3) 1 calc R U P D 11
H2B_8 H 0.406518 0.705704 0.318751 0.161 Uiso 0.43(3) 1 calc R U P D 11
C3_8 C 0.403(2) 0.7599(12) 0.3919(14) 0.084(10) Uani 0.43(3) 1 d D U P D 11
H3A_8 H 0.413274 0.733636 0.426549 0.101 Uiso 0.43(3) 1 calc R U P D 11
H3B_8 H 0.336852 0.765214 0.385802 0.101 Uiso 0.43(3) 1 calc R U P D 11
C4_8 C 0.450(4) 0.8197(13) 0.3982(12) 0.13(2) Uani 0.43(3) 1 d D U P D 11
H4A_8 H 0.413081 0.848341 0.421742 0.153 Uiso 0.43(3) 1 calc R U P D 11
H4B_8 H 0.510275 0.814636 0.417122 0.153 Uiso 0.43(3) 1 calc R U P D 11
O1_9 O 0.4532(16) 0.5265(12) 0.2185(8) 0.142(9) Uani 0.59(2) 1 d D . P E 3
C1_9 C 0.472(3) 0.5868(10) 0.2388(13) 0.109(11) Uani 0.59(2) 1 d D . P E 3
H1A_9 H 0.421443 0.614681 0.228790 0.131 Uiso 0.59(2) 1 calc R U P E 3
H1B_9 H 0.528725 0.602549 0.220786 0.131 Uiso 0.59(2) 1 calc R U P E 3
C2_9 C 0.483(3) 0.5821(12) 0.3035(12) 0.099(10) Uani 0.59(2) 1 d D . P E 3
H2A_9 H 0.534601 0.607081 0.316972 0.119 Uiso 0.59(2) 1 calc R U P E 3
H2B_9 H 0.426740 0.596392 0.323467 0.119 Uiso 0.59(2) 1 calc R U P E 3
C3_9 C 0.499(3) 0.5168(15) 0.3161(10) 0.132(14) Uani 0.59(2) 1 d D . P E 3
H3A_9 H 0.448003 0.499296 0.339079 0.158 Uiso 0.59(2) 1 calc R U P E 3
H3B_9 H 0.556194 0.511218 0.338279 0.158 Uiso 0.59(2) 1 calc R U P E 3
C4_9 C 0.505(3) 0.4876(10) 0.2575(15) 0.144(16) Uani 0.59(2) 1 d D . P E 3
H4A_9 H 0.569177 0.484871 0.244558 0.173 Uiso 0.59(2) 1 calc R U P E 3
H4B_9 H 0.478770 0.446059 0.258477 0.173 Uiso 0.59(2) 1 calc R U P E 3
O1_10 O 0.7007(15) 0.6860(7) 0.6556(9) 0.082(7) Uani 0.49(3) 1 d D U P F 9
C1_10 C 0.671(3) 0.6381(10) 0.6945(11) 0.136(18) Uani 0.49(3) 1 d D U P F 9
H1A_10 H 0.603941 0.634397 0.694339 0.163 Uiso 0.49(3) 1 calc R U P F 9
H1B_10 H 0.691793 0.645930 0.735096 0.163 Uiso 0.49(3) 1 calc R U P F 9
C2_10 C 0.7140(17) 0.5825(8) 0.6708(10) 0.058(7) Uani 0.49(3) 1 d D U P F 9
H2A_10 H 0.772511 0.574448 0.690873 0.070 Uiso 0.49(3) 1 calc R U P F 9
H2B_10 H 0.673618 0.546887 0.676478 0.070 Uiso 0.49(3) 1 calc R U P F 9
C3_10 C 0.729(3) 0.5931(9) 0.6088(10) 0.078(10) Uani 0.49(3) 1 d D U P F 9
H3A_10 H 0.689893 0.566270 0.584889 0.094 Uiso 0.49(3) 1 calc R U P F 9
H3B_10 H 0.793570 0.585366 0.598424 0.094 Uiso 0.49(3) 1 calc R U P F 9
C4_10 C 0.706(4) 0.6581(11) 0.5990(9) 0.078(11) Uani 0.49(3) 1 d D U P F 9
H4A_10 H 0.752747 0.678168 0.574807 0.093 Uiso 0.49(3) 1 calc R U P F 9
H4B_10 H 0.646339 0.661465 0.578634 0.093 Uiso 0.49(3) 1 calc R U P F 9
O1_11 O 0.339(3) 0.1870(12) 0.3493(11) 0.053(6) Uani 0.43(2) 1 d D . P C 2
C1_11 C 0.318(2) 0.2448(11) 0.3249(11) 0.083(9) Uani 0.43(2) 1 d D . P C 2
H1A_11 H 0.270609 0.240740 0.294376 0.099 Uiso 0.43(2) 1 calc R U P C 2
H1B_11 H 0.373156 0.262690 0.306794 0.099 Uiso 0.43(2) 1 calc R U P C 2
C2_11 C 0.285(3) 0.2842(9) 0.3731(13) 0.066(10) Uani 0.43(2) 1 d D . P C 2
H2A_11 H 0.224240 0.300923 0.363704 0.079 Uiso 0.43(2) 1 calc R U P C 2
H2B_11 H 0.327632 0.318581 0.379609 0.079 Uiso 0.43(2) 1 calc R U P C 2
C3_11 C 0.2807(16) 0.2444(8) 0.4259(10) 0.064(7) Uani 0.43(2) 1 d D . P C 2
H3A_11 H 0.222824 0.250616 0.447322 0.076 Uiso 0.43(2) 1 calc R U P C 2
H3B_11 H 0.332159 0.252807 0.452675 0.076 Uiso 0.43(2) 1 calc R U P C 2
C4_11 C 0.286(2) 0.1810(7) 0.4016(10) 0.057(7) Uani 0.43(2) 1 d D . P C 2
H4A_11 H 0.316902 0.153325 0.429659 0.068 Uiso 0.43(2) 1 calc R U P C 2
H4B_11 H 0.224926 0.164846 0.392908 0.068 Uiso 0.43(2) 1 calc R U P C 2
O1_12 O 0.492(3) 0.5574(11) 0.3073(9) 0.091(10) Uani 0.41(2) 1 d D . P E 4
C1_12 C 0.501(2) 0.4952(10) 0.2899(11) 0.052(7) Uani 0.41(2) 1 d D . P E 4
H1A_12 H 0.441743 0.473799 0.293719 0.063 Uiso 0.41(2) 1 calc R U P E 4
H1B_12 H 0.546100 0.474170 0.314911 0.063 Uiso 0.41(2) 1 calc R U P E 4
C2_12 C 0.531(2) 0.4953(9) 0.2280(11) 0.074(9) Uani 0.41(2) 1 d D . P E 4
H2A_12 H 0.593868 0.479011 0.224906 0.089 Uiso 0.41(2) 1 calc R U P E 4
H2B_12 H 0.490372 0.469632 0.203875 0.089 Uiso 0.41(2) 1 calc R U P E 4
C3_12 C 0.528(3) 0.5580(11) 0.2082(9) 0.086(11) Uani 0.41(2) 1 d D . P E 4
H3A_12 H 0.492062 0.561319 0.171782 0.103 Uiso 0.41(2) 1 calc R U P E 4
H3B_12 H 0.590501 0.573182 0.200395 0.103 Uiso 0.41(2) 1 calc R U P E 4
C4_12 C 0.485(4) 0.5937(11) 0.2560(15) 0.089(15) Uani 0.41(2) 1 d D . P E 4
H4A_12 H 0.517103 0.632993 0.261597 0.106 Uiso 0.41(2) 1 calc R U P E 4
H4B_12 H 0.420446 0.602223 0.246713 0.106 Uiso 0.41(2) 1 calc R U P E 4
O1_13 O 0.6907(18) 0.5728(8) 0.6304(12) 0.130(10) Uani 0.51(3) 1 d D U P F 10
C1_13 C 0.726(2) 0.6111(13) 0.5858(9) 0.092(9) Uani 0.51(3) 1 d D U P F 10
H1A_13 H 0.702369 0.598847 0.546910 0.110 Uiso 0.51(3) 1 calc R U P F 10
H1B_13 H 0.793239 0.609458 0.585015 0.110 Uiso 0.51(3) 1 calc R U P F 10
C2_13 C 0.694(4) 0.6738(11) 0.6016(14) 0.118(15) Uani 0.51(3) 1 d D U P F 10
H2A_13 H 0.734230 0.705566 0.585286 0.141 Uiso 0.51(3) 1 calc R U P F 10
H2B_13 H 0.630700 0.681013 0.587596 0.141 Uiso 0.51(3) 1 calc R U P F 10
C3_13 C 0.698(5) 0.6723(12) 0.6669(15) 0.23(3) Uani 0.51(3) 1 d D U P F 10
H3A_13 H 0.759145 0.684030 0.681058 0.279 Uiso 0.51(3) 1 calc R U P F 10
H3B_13 H 0.652178 0.700077 0.684314 0.279 Uiso 0.51(3) 1 calc R U P F 10
C4_13 C 0.677(3) 0.6081(15) 0.6814(9) 0.141(17) Uani 0.51(3) 1 d D U P F 10
H4A_13 H 0.718261 0.593727 0.712969 0.169 Uiso 0.51(3) 1 calc R U P F 10
H4B_13 H 0.613745 0.604252 0.694992 0.169 Uiso 0.51(3) 1 calc R U P F 10
O1_14 O 0.5211(18) 0.7443(7) 0.3217(9) 0.138(10) Uani 0.57(3) 1 d D U P D 12
C1_14 C 0.500(3) 0.7984(11) 0.2927(10) 0.106(13) Uani 0.57(3) 1 d D U P D 12
H1A_14 H 0.444661 0.793443 0.268291 0.127 Uiso 0.57(3) 1 calc R U P D 12
H1B_14 H 0.550921 0.811523 0.267308 0.127 Uiso 0.57(3) 1 calc R U P D 12
C2_14 C 0.483(4) 0.8446(8) 0.3417(15) 0.21(3) Uani 0.57(3) 1 d D U P D 12
H2A_14 H 0.541067 0.863890 0.354389 0.246 Uiso 0.57(3) 1 calc R U P D 12
H2B_14 H 0.440161 0.876659 0.329291 0.246 Uiso 0.57(3) 1 calc R U P D 12
C3_14 C 0.444(2) 0.8056(12) 0.3892(10) 0.094(10) Uani 0.57(3) 1 d D U P D 12
H3A_14 H 0.470634 0.816530 0.427603 0.113 Uiso 0.57(3) 1 calc R U P D 12
H3B_14 H 0.377096 0.811226 0.391365 0.113 Uiso 0.57(3) 1 calc R U P D 12
C4_14 C 0.466(2) 0.7431(10) 0.3742(10) 0.097(10) Uani 0.57(3) 1 d D U P D 12
H4A_14 H 0.499702 0.723541 0.406671 0.117 Uiso 0.57(3) 1 calc R U P D 12
H4B_14 H 0.409346 0.719572 0.367215 0.117 Uiso 0.57(3) 1 calc R U P D 12

loop_
_atom_site_aniso_label
_atom_site_aniso_U_11
_atom_site_aniso_U_22
_atom_site_aniso_U_33
_atom_site_aniso_U_23
_atom_site_aniso_U_13
_atom_site_aniso_U_12
Br1_1 0.0810(7) 0.0534(5) 0.0418(4) 0.0224(4) 0.0069(5) -0.0033(5)
Br2_1 0.0556(5) 0.0370(4) 0.0327(4) 0.0001(3) 0.0067(4) 0.0035(4)
Mg1_1 0.0371(16) 0.0287(12) 0.0249(12) 0.0017(9) 0.0028(11) -0.0030(10)
O1_1 0.046(3) 0.029(2) 0.028(3) 0.003(2) 0.005(2) -0.005(2)
O2_1 0.037(3) 0.028(2) 0.024(2) -0.0006(19) -0.003(2) -0.007(2)
N1_1 0.048(4) 0.026(3) 0.035(3) 0.002(3) 0.001(3) -0.004(3)
C1_1 0.031(4) 0.032(4) 0.032(4) 0.008(3) 0.002(3) -0.005(3)
C2_1 0.027(5) 0.034(4) 0.037(4) 0.005(3) 0.000(3) -0.005(3)
C3_1 0.036(5) 0.048(5) 0.029(4) 0.008(3) 0.002(3) 0.006(4)
C4_1 0.044(6) 0.044(5) 0.037(4) 0.014(4) 0.005(4) -0.007(4)
C5_1 0.053(6) 0.033(4) 0.054(5) 0.011(4) 0.009(4) -0.006(4)
C6_1 0.043(5) 0.038(4) 0.036(4) 0.003(3) -0.001(4) -0.010(4)
C7_1 0.063(6) 0.022(4) 0.037(4) 0.005(3) 0.008(4) 0.000(4)
C8_1 0.061(6) 0.027(4) 0.039(4) 0.001(3) 0.004(4) -0.003(4)
C9_1 0.053(6) 0.035(4) 0.041(4) -0.011(3) 0.003(4) -0.005(4)
C10_1 0.037(5) 0.045(4) 0.028(4) -0.008(3) -0.002(3) -0.009(4)
Br1_2 0.0629(6) 0.0497(5) 0.0351(4) -0.0044(4) 0.0003(4) -0.0174(4)
Br2_2 0.1522(13) 0.0700(7) 0.0418(5) 0.0250(5) -0.0362(7) -0.0337(7)
Mg1_2 0.0328(15) 0.0298(12) 0.0251(11) 0.0014(9) -0.0031(11) -0.0028(10)
O1_2 0.047(4) 0.036(3) 0.029(3) 0.005(2) -0.009(2) -0.004(2)
O2_2 0.027(3) 0.030(2) 0.022(2) -0.0018(18) 0.001(2) 0.001(2)
N1_2 0.035(4) 0.035(3) 0.035(3) 0.002(3) -0.004(3) 0.000(3)
C1_2 0.039(5) 0.041(4) 0.036(4) 0.007(4) -0.009(4) -0.021(4)
C2_2 0.051(5) 0.045(4) 0.033(4) 0.001(3) 0.001(4) -0.018(4)
C3_2 0.056(6) 0.060(6) 0.030(4) 0.005(4) -0.009(4) -0.024(4)
C4_2 0.085(8) 0.051(5) 0.023(4) 0.012(4) -0.007(4) -0.021(5)
C5_2 0.053(6) 0.045(5) 0.041(5) 0.008(4) -0.013(4) -0.012(4)
C6_2 0.042(5) 0.046(5) 0.034(4) 0.008(4) -0.005(4) -0.019(4)
C7_2 0.038(5) 0.037(4) 0.048(5) 0.008(4) -0.003(4) -0.003(4)
C8_2 0.039(5) 0.034(4) 0.048(5) 0.003(3) -0.010(4) 0.007(4)
C9_2 0.032(5) 0.044(4) 0.042(5) -0.003(4) 0.005(4) 0.002(4)
C10_2 0.031(5) 0.028(4) 0.035(4) -0.003(3) 0.004(3) 0.000(3)
Br1_3 0.0638(6) 0.0414(4) 0.0335(4) 0.0107(3) -0.0060(4) -0.0038(4)
Br2_3 0.1091(9) 0.0302(4) 0.0509(5) -0.0078(4) 0.0046(5) -0.0144(5)
Mg1_3 0.0325(15) 0.0276(11) 0.0242(11) -0.0012(9) -0.0047(11) 0.0007(10)
O1_3 0.030(3) 0.029(2) 0.028(2) 0.002(2) -0.001(2) -0.002(2)
O2_3 0.039(3) 0.024(2) 0.026(2) 0.0004(19) -0.003(2) 0.005(2)
N1_3 0.023(4) 0.028(3) 0.024(3) 0.001(2) 0.000(2) 0.001(2)
C1_3 0.020(4) 0.034(4) 0.029(4) 0.000(3) 0.000(3) -0.001(3)
C2_3 0.026(4) 0.032(4) 0.028(4) 0.005(3) -0.003(3) -0.003(3)
C3_3 0.030(5) 0.031(4) 0.045(4) 0.008(3) 0.001(4) 0.002(3)
C4_3 0.044(5) 0.019(3) 0.045(4) -0.006(3) -0.001(4) -0.009(3)
C5_3 0.040(5) 0.038(4) 0.038(4) -0.003(3) 0.000(4) -0.006(4)
C6_3 0.021(4) 0.028(3) 0.027(3) -0.003(3) -0.001(3) 0.002(3)
C7_3 0.031(5) 0.035(4) 0.022(3) -0.002(3) 0.005(3) -0.006(3)
C8_3 0.036(5) 0.033(4) 0.028(3) 0.001(3) -0.002(3) 0.002(3)
C9_3 0.048(5) 0.032(4) 0.021(3) 0.003(3) -0.009(3) 0.002(3)
C10_3 0.044(5) 0.030(4) 0.028(3) -0.001(3) -0.009(3) 0.010(4)
Br1_4 0.0901(8) 0.0551(5) 0.0393(4) 0.0066(4) -0.0056(5) 0.0227(5)
Br2_4 0.1083(10) 0.0404(5) 0.0676(6) -0.0206(5) 0.0128(6) 0.0040(5)
Mg1_4 0.0400(16) 0.0285(12) 0.0257(11) -0.0020(9) 0.0043(11) -0.0006(11)
O1_4 0.054(4) 0.038(3) 0.028(3) -0.003(2) -0.003(2) 0.016(3)
O2_4 0.032(3) 0.030(2) 0.025(2) 0.000(2) 0.004(2) -0.005(2)
N1_4 0.034(4) 0.041(4) 0.028(3) -0.008(3) 0.005(3) -0.007(3)
C1_4 0.045(5) 0.042(4) 0.032(4) -0.005(3) 0.000(4) 0.012(4)
C2_4 0.045(5) 0.047(5) 0.038(4) -0.002(4) -0.003(4) 0.013(4)
C3_4 0.051(6) 0.033(4) 0.057(5) -0.005(4) -0.003(4) 0.012(4)
C4_4 0.061(7) 0.044(5) 0.045(5) -0.014(4) -0.002(4) 0.011(4)
C5_4 0.062(6) 0.042(5) 0.038(4) -0.012(4) -0.001(4) -0.008(4)
C6_4 0.037(5) 0.040(4) 0.034(4) -0.008(3) -0.003(4) 0.007(4)
C7_4 0.046(6) 0.050(5) 0.022(3) -0.006(3) -0.004(4) 0.003(4)
C8_4 0.052(6) 0.037(4) 0.030(4) -0.003(3) 0.006(4) 0.003(4)
C9_4 0.045(5) 0.032(4) 0.037(4) 0.002(3) 0.010(4) 0.002(4)
C10_4 0.034(5) 0.036(4) 0.025(3) 0.001(3) 0.003(3) -0.008(3)
O1_5 0.034(3) 0.053(3) 0.053(3) -0.001(3) 0.000(3) 0.002(3)
C1_5 0.056(6) 0.066(6) 0.077(7) -0.017(5) -0.004(5) -0.013(4)
C2_5 0.048(6) 0.106(8) 0.111(10) -0.012(7) -0.012(7) -0.015(6)
C3_5 0.043(10) 0.080(12) 0.090(19) 0.005(10) -0.001(11) 0.001(8)
C3'_5 0.031(11) 0.128(14) 0.10(2) 0.032(16) -0.004(11) 0.009(9)
C4_5 0.043(5) 0.072(6) 0.054(5) 0.005(5) 0.009(4) 0.023(4)
O1_6 0.034(3) 0.052(3) 0.048(3) 0.006(3) 0.003(3) -0.009(2)
C1_6 0.044(5) 0.057(5) 0.052(5) -0.001(4) -0.003(4) -0.010(4)
C2_6 0.041(8) 0.027(11) 0.090(12) -0.015(7) -0.013(7) 0.005(7)
C2'_6 0.031(10) 0.22(7) 0.114(18) 0.05(3) 0.010(12) 0.011(19)
C3_6 0.052(6) 0.075(7) 0.106(8) 0.004(6) 0.007(6) -0.019(6)
C4_6 0.059(6) 0.070(6) 0.063(6) 0.004(5) 0.020(4) -0.002(5)
O1_7 0.07(2) 0.048(9) 0.087(11) -0.010(8) -0.015(9) 0.010(11)
C1_7 0.043(12) 0.061(11) 0.079(10) -0.011(9) 0.008(9) 0.007(9)
C2_7 0.049(13) 0.055(10) 0.120(17) 0.014(10) 0.004(11) 0.014(9)
C3_7 0.05(2) 0.039(10) 0.141(19) 0.001(11) 0.037(15) 0.006(13)
C4_7 0.074(14) 0.048(12) 0.070(11) -0.010(9) -0.013(9) 0.001(11)
O1_8 0.080(15) 0.090(13) 0.077(14) 0.021(10) -0.048(12) 0.011(10)
C1_8 0.13(4) 0.11(2) 0.09(2) 0.002(14) -0.05(2) 0.03(2)
C2_8 0.14(4) 0.080(16) 0.18(3) -0.037(15) -0.01(3) -0.06(2)
C3_8 0.06(2) 0.048(14) 0.14(2) 0.006(14) -0.039(18) -0.024(13)
C4_8 0.24(5) 0.075(18) 0.068(16) 0.012(13) -0.07(2) -0.08(3)
O1_9 0.123(19) 0.19(2) 0.109(14) -0.028(14) -0.016(12) -0.005(16)
C1_9 0.048(18) 0.107(14) 0.17(2) 0.096(15) -0.009(19) 0.022(15)
C2_9 0.063(17) 0.070(16) 0.16(2) 0.008(14) -0.035(16) 0.005(15)
C3_9 0.15(3) 0.11(2) 0.13(2) 0.064(17) 0.00(2) 0.04(2)
C4_9 0.15(4) 0.080(15) 0.20(3) -0.005(19) 0.00(3) -0.020(18)
O1_10 0.104(16) 0.072(9) 0.070(13) 0.014(7) 0.008(10) 0.021(10)
C1_10 0.20(4) 0.053(15) 0.15(2) 0.031(14) 0.14(3) 0.07(2)
C2_10 0.055(14) 0.056(11) 0.062(14) 0.002(10) -0.004(11) 0.044(11)
C3_10 0.12(3) 0.034(10) 0.077(15) 0.000(11) 0.031(18) 0.001(13)
C4_10 0.11(3) 0.043(12) 0.081(14) 0.003(9) 0.036(16) 0.022(15)
O1_11 0.029(11) 0.057(11) 0.072(12) -0.005(9) -0.027(8) -0.009(9)
C1_11 0.08(2) 0.051(14) 0.12(2) 0.017(12) 0.00(2) -0.016(14)
C2_11 0.04(2) 0.031(10) 0.13(2) 0.012(10) -0.017(15) -0.023(10)
C3_11 0.047(15) 0.029(11) 0.115(18) -0.006(10) -0.005(13) -0.004(9)
C4_11 0.064(16) 0.029(10) 0.077(14) -0.014(9) -0.005(11) -0.006(12)
O1_12 0.13(3) 0.063(15) 0.084(12) 0.015(10) -0.001(12) 0.004(17)
C1_12 0.021(14) 0.053(12) 0.084(17) 0.012(11) 0.002(13) -0.020(10)
C2_12 0.06(2) 0.072(13) 0.089(16) 0.003(12) 0.009(15) -0.033(14)
C3_12 0.14(3) 0.066(14) 0.054(13) 0.009(10) -0.004(15) -0.035(16)
C4_12 0.10(4) 0.077(16) 0.09(2) 0.033(13) 0.00(2) 0.01(2)
O1_13 0.20(2) 0.104(13) 0.091(16) 0.011(11) -0.029(15) -0.068(14)
C1_13 0.080(19) 0.12(2) 0.078(14) 0.031(13) -0.030(13) 0.004(16)
C2_13 0.14(4) 0.109(18) 0.10(2) 0.011(17) -0.03(2) -0.01(2)
C3_13 0.46(10) 0.13(2) 0.11(2) -0.02(2) -0.06(3) -0.06(4)
C4_13 0.23(5) 0.13(2) 0.067(14) 0.040(13) -0.02(2) 0.02(3)
O1_14 0.19(2) 0.064(10) 0.162(19) 0.012(10) 0.081(15) 0.011(12)
C1_14 0.15(3) 0.108(17) 0.061(13) -0.003(11) 0.036(17) 0.044(19)
C2_14 0.39(7) 0.081(16) 0.15(3) -0.022(16) 0.17(4) 0.02(3)
C3_14 0.13(3) 0.105(17) 0.050(12) 0.003(12) -0.010(13) 0.016(18)
C4_14 0.11(3) 0.080(13) 0.104(18) 0.011(12) 0.018(16) -0.020(15)

loop_
_atom_type_symbol
_atom_type_description
_atom_type_scat_dispersion_real
_atom_type_scat_dispersion_imag
_atom_type_scat_source
C C 0.0033 0.0016 'International Tables Vol C Tables 4.2.6.8 and 6.1.1.4'
H H 0.0000 0.0000 'International Tables Vol C Tables 4.2.6.8 and 6.1.1.4'
N N 0.0061 0.0033 'International Tables Vol C Tables 4.2.6.8 and 6.1.1.4'
O O 0.0106 0.0060 'International Tables Vol C Tables 4.2.6.8 and 6.1.1.4'
Br Br -0.2901 2.4595 'International Tables Vol C Tables 4.2.6.8 and 6.1.1.4'
Mg Mg 0.0486 0.0363 'International Tables Vol C Tables 4.2.6.8 and 6.1.1.4'

loop_
_geom_angle_atom_site_label_1
_geom_angle_atom_site_label_2
_geom_angle_atom_site_label_3
_geom_angle
O1_1 Mg1_1 O2_2 98.1(2)
O1_1 Mg1_1 O2_1 177.6(2)
O2_2 Mg1_1 O2_1 84.18(18)
O1_1 Mg1_1 N1_1 86.5(2)
O2_2 Mg1_1 N1_1 175.4(2)
O2_1 Mg1_1 N1_1 91.3(2)
O1_1 Mg1_1 O2_3 99.4(2)
O2_2 Mg1_1 O2_3 81.73(19)
O2_1 Mg1_1 O2_3 81.6(2)
N1_1 Mg1_1 O2_3 98.5(2)
O1_1 Mg1_1 O1_6 87.9(2)
O2_2 Mg1_1 O1_6 90.0(2)
O2_1 Mg1_1 O1_6 91.4(2)
N1_1 Mg1_1 O1_6 89.2(2)
O2_3 Mg1_1 O1_6 169.7(2)
O1_1 Mg1_1 Mg1_2 139.30(17)
O2_2 Mg1_1 Mg1_2 41.76(13)
O2_1 Mg1_1 Mg1_2 42.84(13)
N1_1 Mg1_1 Mg1_2 133.60(19)
O2_3 Mg1_1 Mg1_2 83.45(14)
O1_6 Mg1_1 Mg1_2 86.25(16)
O1_1 Mg1_1 Mg1_4 140.1(2)
O2_2 Mg1_1 Mg1_4 83.72(15)
O2_1 Mg1_1 Mg1_4 40.67(15)
N1_1 Mg1_1 Mg1_4 93.39(19)
O2_3 Mg1_1 Mg1_4 41.15(13)
O1_6 Mg1_1 Mg1_4 132.03(17)
Mg1_2 Mg1_1 Mg1_4 58.34(7)
O1_1 Mg1_1 Mg1_3 97.79(17)
O2_2 Mg1_1 Mg1_3 42.43(14)
O2_1 Mg1_1 Mg1_3 84.35(15)
N1_1 Mg1_1 Mg1_3 138.1(2)
O2_3 Mg1_1 Mg1_3 39.59(12)
O1_6 Mg1_1 Mg1_3 132.42(16)
Mg1_2 Mg1_1 Mg1_3 59.27(7)
Mg1_4 Mg1_1 Mg1_3 57.49(7)
C1_1 O1_1 Mg1_1 134.4(5)
C10_1 O2_1 Mg1_4 111.4(4)
C10_1 O2_1 Mg1_1 126.1(4)
Mg1_4 O2_1 Mg1_1 98.4(2)
C10_1 O2_1 Mg1_2 125.8(4)
Mg1_4 O2_1 Mg1_2 93.3(2)
Mg1_1 O2_1 Mg1_2 94.6(2)
C7_1 N1_1 C8_1 116.7(6)
C7_1 N1_1 Mg1_1 125.8(5)
C8_1 N1_1 Mg1_1 117.4(4)
O1_1 C1_1 C6_1 124.4(7)
O1_1 C1_1 C2_1 120.2(6)
C6_1 C1_1 C2_1 115.3(6)
C3_1 C2_1 C1_1 122.5(7)
C3_1 C2_1 Br2_1 120.4(6)
C1_1 C2_1 Br2_1 117.0(5)
C2_1 C3_1 C4_1 119.4(7)
C5_1 C4_1 C3_1 121.5(7)
C5_1 C4_1 Br1_1 119.9(6)
C3_1 C4_1 Br1_1 118.5(6)
C4_1 C5_1 C6_1 119.7(7)
C5_1 C6_1 C1_1 121.5(7)
C5_1 C6_1 C7_1 117.0(7)
C1_1 C6_1 C7_1 121.5(7)
N1_1 C7_1 C6_1 127.2(7)
N1_1 C8_1 C9_1 111.8(6)
C10_1 C9_1 C8_1 115.5(7)
O2_1 C10_1 C9_1 114.6(6)
O1_2 Mg1_2 O2_4 108.4(2)
O1_2 Mg1_2 O2_2 164.8(3)
O2_4 Mg1_2 O2_2 86.1(2)
O1_2 Mg1_2 O2_1 92.4(2)
O2_4 Mg1_2 O2_1 85.4(2)
O2_2 Mg1_2 O2_1 84.46(19)
O1_2 Mg1_2 N1_2 86.8(2)
O2_4 Mg1_2 N1_2 112.9(2)
O2_2 Mg1_2 N1_2 91.4(2)
O2_1 Mg1_2 N1_2 160.9(3)
O1_2 Mg1_2 Mg1_4 100.71(19)
O2_4 Mg1_2 Mg1_4 42.60(14)
O2_2 Mg1_2 Mg1_4 87.11(15)
O2_1 Mg1_2 Mg1_4 43.05(15)
N1_2 Mg1_2 Mg1_4 155.5(2)
O1_2 Mg1_2 Mg1_1 131.16(18)
O2_4 Mg1_2 Mg1_1 89.02(16)
O2_2 Mg1_2 Mg1_1 42.30(13)
O2_1 Mg1_2 Mg1_1 42.59(14)
N1_2 Mg1_2 Mg1_1 128.6(2)
Mg1_4 Mg1_2 Mg1_1 62.09(8)
O1_2 Mg1_2 Mg1_3 150.3(2)
O2_4 Mg1_2 Mg1_3 41.85(14)
O2_2 Mg1_2 Mg1_3 44.55(15)
O2_1 Mg1_2 Mg1_3 86.89(15)
N1_2 Mg1_2 Mg1_3 103.15(19)
Mg1_4 Mg1_2 Mg1_3 59.74(7)
Mg1_1 Mg1_2 Mg1_3 62.64(7)
C1_2 O1_2 Mg1_2 133.6(5)
C10_2 O2_2 Mg1_2 130.1(4)
C10_2 O2_2 Mg1_1 118.9(4)
Mg1_2 O2_2 Mg1_1 95.9(2)
C10_2 O2_2 Mg1_3 113.2(4)
Mg1_2 O2_2 Mg1_3 94.2(2)
Mg1_1 O2_2 Mg1_3 97.7(2)
C7_2 N1_2 C8_2 118.2(7)
C7_2 N1_2 Mg1_2 123.8(6)
C8_2 N1_2 Mg1_2 117.9(5)
O1_2 C1_2 C2_2 121.6(7)
O1_2 C1_2 C6_2 123.0(7)
C2_2 C1_2 C6_2 115.3(7)
C3_2 C2_2 C1_2 124.7(8)
C3_2 C2_2 Br1_2 118.0(6)
C1_2 C2_2 Br1_2 117.3(6)
C4_2 C3_2 C2_2 117.6(8)
C5_2 C4_2 C3_2 121.8(8)
C5_2 C4_2 Br2_2 119.6(7)
C3_2 C4_2 Br2_2 118.6(6)
C4_2 C5_2 C6_2 119.9(8)
C5_2 C6_2 C1_2 120.6(7)
C5_2 C6_2 C7_2 117.3(7)
C1_2 C6_2 C7_2 122.1(7)
N1_2 C7_2 C6_2 128.1(8)
N1_2 C8_2 C9_2 112.2(6)
C8_2 C9_2 C10_2 113.9(7)
O2_2 C10_2 C9_2 114.1(6)
O1_3 Mg1_3 O2_3 179.9(3)
O1_3 Mg1_3 O2_4 95.7(2)
O2_3 Mg1_3 O2_4 84.23(19)
O1_3 Mg1_3 N1_3 87.0(2)
O2_3 Mg1_3 N1_3 93.0(2)
O2_4 Mg1_3 N1_3 174.4(2)
O1_3 Mg1_3 O2_2 97.4(2)
O2_3 Mg1_3 O2_2 82.7(2)
O2_4 Mg1_3 O2_2 81.61(19)
N1_3 Mg1_3 O2_2 102.9(2)
O1_3 Mg1_3 O1_5 87.1(2)
O2_3 Mg1_3 O1_5 92.9(2)
O2_4 Mg1_3 O1_5 86.0(2)
N1_3 Mg1_3 O1_5 89.3(2)
O2_2 Mg1_3 O1_5 167.2(2)
O1_3 Mg1_3 Mg1_4 137.40(17)
O2_3 Mg1_3 Mg1_4 42.52(14)
O2_4 Mg1_3 Mg1_4 42.15(13)
N1_3 Mg1_3 Mg1_4 134.34(18)
O2_2 Mg1_3 Mg1_4 84.20(14)
O1_5 Mg1_3 Mg1_4 84.41(16)
O1_3 Mg1_3 Mg1_2 95.11(17)
O2_3 Mg1_3 Mg1_2 84.88(16)
O2_4 Mg1_3 Mg1_2 40.59(15)
N1_3 Mg1_3 Mg1_2 144.17(19)
O2_2 Mg1_3 Mg1_2 41.27(12)
O1_5 Mg1_3 Mg1_2 126.54(17)
Mg1_4 Mg1_3 Mg1_2 58.86(8)
O1_3 Mg1_3 Mg1_1 136.92(19)
O2_3 Mg1_3 Mg1_1 43.14(15)
O2_4 Mg1_3 Mg1_1 84.36(15)
N1_3 Mg1_3 Mg1_1 97.00(17)
O2_2 Mg1_3 Mg1_1 39.86(13)
O1_5 Mg1_3 Mg1_1 135.64(17)
Mg1_4 Mg1_3 Mg1_1 60.17(8)
Mg1_2 Mg1_3 Mg1_1 58.09(7)
C1_3 O1_3 Mg1_3 134.0(4)
C10_3 O2_3 Mg1_3 125.5(4)
C10_3 O2_3 Mg1_4 124.8(4)
Mg1_3 O2_3 Mg1_4 95.3(2)
C10_3 O2_3 Mg1_1 112.7(4)
Mg1_3 O2_3 Mg1_1 97.3(2)
Mg1_4 O2_3 Mg1_1 94.3(2)
C7_3 N1_3 C8_3 117.3(6)
C7_3 N1_3 Mg1_3 125.5(5)
C8_3 N1_3 Mg1_3 117.1(4)
O1_3 C1_3 C6_3 124.9(6)
O1_3 C1_3 C2_3 120.7(6)
C6_3 C1_3 C2_3 114.4(6)
C3_3 C2_3 C1_3 123.4(6)
C3_3 C2_3 Br1_3 119.8(5)
C1_3 C2_3 Br1_3 116.8(5)
C2_3 C3_3 C4_3 119.7(6)
C3_3 C4_3 C5_3 120.1(7)
C3_3 C4_3 Br2_3 118.8(5)
C5_3 C4_3 Br2_3 121.0(6)
C4_3 C5_3 C6_3 120.2(7)
C5_3 C6_3 C1_3 122.0(7)
C5_3 C6_3 C7_3 116.3(6)
C1_3 C6_3 C7_3 121.6(6)
N1_3 C7_3 C6_3 126.9(6)
N1_3 C8_3 C9_3 112.3(6)
C8_3 C9_3 C10_3 115.8(7)
O2_3 C10_3 C9_3 114.8(6)
O1_4 Mg1_4 O2_4 163.3(3)
O1_4 Mg1_4 O2_1 111.2(2)
O2_4 Mg1_4 O2_1 85.5(2)
O1_4 Mg1_4 O2_3 96.7(2)
O2_4 Mg1_4 O2_3 84.74(19)
O2_1 Mg1_4 O2_3 85.3(2)
O1_4 Mg1_4 N1_4 86.0(2)
O2_4 Mg1_4 N1_4 88.3(2)
O2_1 Mg1_4 N1_4 108.3(2)
O2_3 Mg1_4 N1_4 164.2(3)
O1_4 Mg1_4 Mg1_2 154.4(2)
O2_4 Mg1_4 Mg1_2 42.10(15)
O2_1 Mg1_4 Mg1_2 43.62(14)
O2_3 Mg1_4 Mg1_2 86.74(16)
N1_4 Mg1_4 Mg1_2 97.6(2)
O1_4 Mg1_4 Mg1_3 134.16(18)
O2_4 Mg1_4 Mg1_3 42.97(14)
O2_1 Mg1_4 Mg1_3 88.62(15)
O2_3 Mg1_4 Mg1_3 42.21(13)
N1_4 Mg1_4 Mg1_3 127.78(19)
Mg1_2 Mg1_4 Mg1_3 61.40(8)
O1_4 Mg1_4 Mg1_1 106.12(19)
O2_4 Mg1_4 Mg1_1 86.60(16)
O2_1 Mg1_4 Mg1_1 40.95(14)
O2_3 Mg1_4 Mg1_1 44.57(15)
N1_4 Mg1_4 Mg1_1 149.1(2)
Mg1_2 Mg1_4 Mg1_1 59.57(8)
Mg1_3 Mg1_4 Mg1_1 62.34(7)
C1_4 O1_4 Mg1_4 132.5(5)
C10_4 O2_4 Mg1_2 112.7(4)
C10_4 O2_4 Mg1_4 131.8(4)
Mg1_2 O2_4 Mg1_4 95.3(2)
C10_4 O2_4 Mg1_3 117.9(4)
Mg1_2 O2_4 Mg1_3 97.6(2)
Mg1_4 O2_4 Mg1_3 94.9(2)
C7_4 N1_4 C8_4 116.4(6)
C7_4 N1_4 Mg1_4 124.0(5)
C8_4 N1_4 Mg1_4 119.5(5)
O1_4 C1_4 C2_4 122.7(7)
O1_4 C1_4 C6_4 122.8(7)
C2_4 C1_4 C6_4 114.6(7)
C3_4 C2_4 C1_4 124.7(7)
C3_4 C2_4 Br1_4 117.7(6)
C1_4 C2_4 Br1_4 117.6(6)
C2_4 C3_4 C4_4 118.7(8)
C5_4 C4_4 C3_4 120.5(7)
C5_4 C4_4 Br2_4 119.8(7)
C3_4 C4_4 Br2_4 119.7(6)
C4_4 C5_4 C6_4 121.2(8)
C5_4 C6_4 C1_4 120.3(7)
C5_4 C6_4 C7_4 117.1(7)
C1_4 C6_4 C7_4 122.6(7)
N1_4 C7_4 C6_4 127.0(7)
N1_4 C8_4 C9_4 110.7(6)
C8_4 C9_4 C10_4 113.7(7)
O2_4 C10_4 C9_4 112.8(6)
C4_5 O1_5 C1_5 109.1(6)
C4_5 O1_5 Mg1_3 130.0(5)
C1_5 O1_5 Mg1_3 120.8(5)
O1_5 C1_5 C2_5 106.9(7)
C3'_5 C2_5 C1_5 108.1(12)
C1_5 C2_5 C3_5 102.1(8)
C4_5 C3_5 C2_5 103.1(10)
C2_5 C3'_5 C4_5 99.3(15)
O1_5 C4_5 C3_5 106.1(8)
O1_5 C4_5 C3'_5 99.7(11)
C1_6 O1_6 C4_6 108.0(6)
C1_6 O1_6 Mg1_1 130.6(5)
C4_6 O1_6 Mg1_1 121.4(5)
C2'_6 C1_6 O1_6 109.7(18)
O1_6 C1_6 C2_6 105.4(8)
C1_6 C2_6 C3_6 102.7(9)
C1_6 C2'_6 C3_6 112(3)
C2'_6 C3_6 C4_6 103.2(15)
C2_6 C3_6 C4_6 101.6(8)
O1_6 C4_6 C3_6 107.1(7)
C4_7 O1_7 C1_7 105.3(13)
O1_7 C1_7 C2_7 104.3(12)
C3_7 C2_7 C1_7 104.9(10)
C2_7 C3_7 C4_7 105.1(10)
O1_7 C4_7 C3_7 106.0(11)
C4_8 O1_8 C1_8 106.5(13)
O1_8 C1_8 C2_8 107.0(11)
C1_8 C2_8 C3_8 105.3(13)
C2_8 C3_8 C4_8 101.9(15)
O1_8 C4_8 C3_8 104.0(15)
C1_9 O1_9 C4_9 104.2(14)
O1_9 C1_9 C2_9 106.1(12)
C3_9 C2_9 C1_9 106.1(11)
C2_9 C3_9 C4_9 104.5(11)
O1_9 C4_9 C3_9 105.5(14)
C4_10 O1_10 C1_10 105.0(14)
O1_10 C1_10 C2_10 104.3(12)
C3_10 C2_10 C1_10 106.9(11)
C2_10 C3_10 C4_10 105.4(10)
O1_10 C4_10 C3_10 106.7(13)
C1_11 O1_11 C4_11 107.3(13)
O1_11 C1_11 C2_11 107.5(12)
C1_11 C2_11 C3_11 105.8(10)
C2_11 C3_11 C4_11 104.0(11)
O1_11 C4_11 C3_11 104.7(13)
C4_12 O1_12 C1_12 108.4(13)
O1_12 C1_12 C2_12 106.9(11)
C3_12 C2_12 C1_12 106.9(11)
C2_12 C3_12 C4_12 106.6(11)
O1_12 C4_12 C3_12 106.1(13)
C4_13 O1_13 C1_13 108.5(12)
O1_13 C1_13 C2_13 104.8(14)
C3_13 C2_13 C1_13 101.9(15)
C4_13 C3_13 C2_13 103.6(14)
O1_13 C4_13 C3_13 108.1(12)
C1_14 O1_14 C4_14 106.5(13)
O1_14 C1_14 C2_14 104.5(15)
C3_14 C2_14 C1_14 102.3(13)
C4_14 C3_14 C2_14 106.4(11)
O1_14 C4_14 C3_14 107.6(11)

loop_
_geom_bond_atom_site_label_1
_geom_bond_atom_site_label_2
_geom_bond_distance
Br1_1 C4_1 1.906(7)
Br2_1 C2_1 1.887(7)
Mg1_1 O1_1 1.946(5)
Mg1_1 O2_2 2.056(5)
Mg1_1 O2_1 2.063(5)
Mg1_1 N1_1 2.157(6)
Mg1_1 O2_3 2.192(5)
Mg1_1 O1_6 2.213(6)
Mg1_1 Mg1_2 3.039(3)
Mg1_1 Mg1_4 3.114(3)
Mg1_1 Mg1_3 3.180(3)
O1_1 C1_1 1.287(8)
O2_1 C10_1 1.430(8)
O2_1 Mg1_4 2.051(6)
O2_1 Mg1_2 2.073(5)
N1_1 C7_1 1.257(9)
N1_1 C8_1 1.468(9)
C1_1 C6_1 1.420(10)
C1_1 C2_1 1.444(10)
C2_1 C3_1 1.369(10)
C3_1 C4_1 1.386(12)
C4_1 C5_1 1.368(12)
C5_1 C6_1 1.408(11)
C6_1 C7_1 1.473(11)
C8_1 C9_1 1.516(12)
C9_1 C10_1 1.510(11)
Br1_2 C2_2 1.906(8)
Br2_2 C4_2 1.898(8)
Mg1_2 O1_2 1.927(5)
Mg1_2 O2_4 2.020(5)
Mg1_2 O2_2 2.035(5)
Mg1_2 N1_2 2.147(7)
Mg1_2 Mg1_4 3.000(3)
Mg1_2 Mg1_3 3.077(3)
O1_2 C1_2 1.285(9)
O2_2 C10_2 1.410(8)
O2_2 Mg1_3 2.165(5)
N1_2 C7_2 1.274(10)
N1_2 C8_2 1.466(10)
C1_2 C2_2 1.408(11)
C1_2 C6_2 1.426(12)
C2_2 C3_2 1.389(11)
C3_2 C4_2 1.385(13)
C4_2 C5_2 1.376(12)
C5_2 C6_2 1.422(11)
C6_2 C7_2 1.435(11)
C8_2 C9_2 1.526(11)
C9_2 C10_2 1.527(11)
Br1_3 C2_3 1.900(7)
Br2_3 C4_3 1.893(7)
Mg1_3 O1_3 1.952(5)
Mg1_3 O2_3 2.043(5)
Mg1_3 O2_4 2.071(5)
Mg1_3 N1_3 2.147(6)
Mg1_3 O1_5 2.253(6)
Mg1_3 Mg1_4 3.027(3)
O1_3 C1_3 1.280(8)
O2_3 C10_3 1.429(8)
O2_3 Mg1_4 2.055(5)
N1_3 C7_3 1.276(9)
N1_3 C8_3 1.474(9)
C1_3 C6_3 1.419(9)
C1_3 C2_3 1.436(9)
C2_3 C3_3 1.366(10)
C3_3 C4_3 1.379(11)
C4_3 C5_3 1.387(11)
C5_3 C6_3 1.390(10)
C6_3 C7_3 1.474(10)
C8_3 C9_3 1.508(10)
C9_3 C10_3 1.516(10)
Br1_4 C2_4 1.908(8)
Br2_4 C4_4 1.885(8)
Mg1_4 O1_4 1.943(5)
Mg1_4 O2_4 2.039(5)
Mg1_4 N1_4 2.171(6)
O1_4 C1_4 1.287(9)
O2_4 C10_4 1.422(8)
N1_4 C7_4 1.264(9)
N1_4 C8_4 1.478(10)
C1_4 C2_4 1.413(11)
C1_4 C6_4 1.431(11)
C2_4 C3_4 1.377(11)
C3_4 C4_4 1.389(12)
C4_4 C5_4 1.354(12)
C5_4 C6_4 1.427(10)
C6_4 C7_4 1.446(11)
C8_4 C9_4 1.506(11)
C9_4 C10_4 1.518(11)
O1_5 C4_5 1.430(9)
O1_5 C1_5 1.444(10)
C1_5 C2_5 1.483(12)
C2_5 C3'_5 1.42(3)
C2_5 C3_5 1.518(16)
C3_5 C4_5 1.498(15)
C3'_5 C4_5 1.67(3)
O1_6 C1_6 1.439(9)
O1_6 C4_6 1.440(9)
C1_6 C2'_6 1.33(3)
C1_6 C2_6 1.482(16)
C2_6 C3_6 1.502(16)
C2'_6 C3_6 1.48(4)
C3_6 C4_6 1.502(12)
O1_7 C4_7 1.420(16)
O1_7 C1_7 1.429(17)
C1_7 C2_7 1.490(16)
C2_7 C3_7 1.467(17)
C3_7 C4_7 1.514(16)
O1_8 C4_8 1.444(19)
O1_8 C1_8 1.458(18)
C1_8 C2_8 1.464(18)
C2_8 C3_8 1.480(19)
C3_8 C4_8 1.490(19)
O1_9 C1_9 1.430(19)
O1_9 C4_9 1.448(19)
C1_9 C2_9 1.488(18)
C2_9 C3_9 1.482(17)
C3_9 C4_9 1.487(18)
O1_10 C4_10 1.431(18)
O1_10 C1_10 1.445(17)
C1_10 C2_10 1.476(16)
C2_10 C3_10 1.451(17)
C3_10 C4_10 1.484(17)
O1_11 C1_11 1.418(17)
O1_11 C4_11 1.425(18)
C1_11 C2_11 1.481(18)
C2_11 C3_11 1.491(18)
C3_11 C4_11 1.501(16)
O1_12 C4_12 1.420(18)
O1_12 C1_12 1.427(17)
C1_12 C2_12 1.483(18)
C2_12 C3_12 1.449(17)
C3_12 C4_12 1.487(19)
O1_13 C4_13 1.412(18)
O1_13 C1_13 1.418(17)
C1_13 C2_13 1.499(19)
C2_13 C3_13 1.494(19)
C3_13 C4_13 1.479(19)
O1_14 C1_14 1.397(18)
O1_14 C4_14 1.448(17)
C1_14 C2_14 1.529(18)
C2_14 C3_14 1.499(18)
C3_14 C4_14 1.451(17)
